data_7007383
loop_
_publ_author_name
'Adams, Christopher J.'
'Crawford, Paul C.'
'Guy Orpen, A.'
'Podesta, Thomas J.'

_publ_section_title
;
 Cation and anion diversity in [M(dithiooxalate)2]2- salts: structure
 robustness in crystal synthesis.
;
_journal_issue 34
_journal_name_full 'Dalton transactions (Cambridge, England : 2003)'
_journal_page_first 4078
_journal_page_last 4092
_journal_paper_doi 10.1039/b604319d
_journal_year 2006
_chemical_formula_moiety '2(C6 H12 N O2), C4 O4 Pt S4, 2(H2 O)'
_chemical_formula_sum 'C16 H28 N2 O10 Pt S4'
_chemical_formula_weight 731.73
_chemical_name_systematic
;
?
;
_space_group_IT_number 2
_symmetry_cell_setting triclinic
_symmetry_space_group_name_Hall '-P 1'
_symmetry_space_group_name_H-M 'P -1'
_atom_sites_solution_hydrogens geom
_atom_sites_solution_primary direct
_atom_sites_solution_secondary difmap
_audit_creation_method SHELXL-97
_cell_angle_alpha 104.227(3)
_cell_angle_beta 95.401(3)
_cell_angle_gamma 107.964(3)
_cell_formula_units_Z 1
_cell_length_a 6.2542(11)
_cell_length_b 8.4075(15)
_cell_length_c 12.758(2)
_cell_measurement_reflns_used 856
_cell_measurement_temperature 173(2)
_cell_measurement_theta_max 27.349
_cell_measurement_theta_min 3.5775
_cell_volume 607.97(18)
_computing_cell_refinement 'Bruker SMART'
_computing_data_collection 'Bruker SMART'
_computing_data_reduction 'Bruker SHELXTL'
_computing_molecular_graphics 'Bruker SHELXTL'
_computing_publication_material 'Bruker SHELXTL'
_computing_structure_refinement 'SHELXL-97 (Sheldrick, 1997)'
_computing_structure_solution 'SHELXS-97 (Sheldrick, 1990)'
_diffrn_ambient_temperature 173(2)
_diffrn_measured_fraction_theta_full 0.986
_diffrn_measured_fraction_theta_max 0.986
_diffrn_measurement_device_type 'CCD area detector'
_diffrn_measurement_method 'phi and omega scans'
_diffrn_radiation_monochromator graphite
_diffrn_radiation_source 'fine-focus sealed tube'
_diffrn_radiation_type MoK\a
_diffrn_radiation_wavelength 0.71073
_diffrn_reflns_av_R_equivalents 0.0377
_diffrn_reflns_av_sigmaI/netI 0.0530
_diffrn_reflns_limit_h_max 8
_diffrn_reflns_limit_h_min -8
_diffrn_reflns_limit_k_max 10
_diffrn_reflns_limit_k_min -10
_diffrn_reflns_limit_l_max 16
_diffrn_reflns_limit_l_min -16
_diffrn_reflns_number 6386
_diffrn_reflns_theta_full 27.50
_diffrn_reflns_theta_max 27.50
_diffrn_reflns_theta_min 1.68
_exptl_absorpt_coefficient_mu 6.167
_exptl_absorpt_correction_T_max 0.740000
_exptl_absorpt_correction_T_min 0.44882998
_exptl_absorpt_correction_type multi-scan
_exptl_absorpt_process_details 'SADABS, Bruker AXS 1996'
_exptl_crystal_colour red
_exptl_crystal_density_diffrn 1.999
_exptl_crystal_density_method 'not measured'
_exptl_crystal_description Plate
_exptl_crystal_F_000 360
_exptl_crystal_size_max 0.35
_exptl_crystal_size_mid 0.15
_exptl_crystal_size_min 0.05
_refine_diff_density_max 0.937
_refine_diff_density_min -1.858
_refine_diff_density_rms 0.269
_refine_ls_extinction_method none
_refine_ls_goodness_of_fit_ref 1.077
_refine_ls_hydrogen_treatment mixed
_refine_ls_matrix_type full
_refine_ls_number_parameters 163
_refine_ls_number_reflns 2755
_refine_ls_number_restraints 0
_refine_ls_restrained_S_all 1.077
_refine_ls_R_factor_all 0.0331
_refine_ls_R_factor_gt 0.0299
_refine_ls_shift/su_max 0.005
_refine_ls_shift/su_mean 0.000
_refine_ls_structure_factor_coef Fsqd
_refine_ls_weighting_details 'calc w=1/[\s^2^(Fo^2^)+(0.0460P)^2^+0.0000P] where P=(Fo^2^+2Fc^2^)/3'
_refine_ls_weighting_scheme calc
_refine_ls_wR_factor_gt 0.0650
_refine_ls_wR_factor_ref 0.0823
_reflns_number_gt 2669
_reflns_number_total 2755
_reflns_threshold_expression >2sigma(I)
_cod_data_source_file b604319d.txt
_cod_data_source_block 17
_cod_depositor_comments
;
The following automatic conversions were performed:
'_symmetry_cell_setting' value 'Triclinic' changed to 'triclinic'
according to '/home/saulius/struct/CIF-dictionaries/cif_core.dic'
dictionary named 'cif_core.dic' version 2.4.1 from
2010-06-29.

'_exptl_absorpt_correction_type' value 'Multi-scan' changed
to 'multi-scan' according to
'/home/saulius/struct/CIF-dictionaries/cif_core.dic' dictionary named
'cif_core.dic' version 2.4.1 from 2010-06-29.

Automatic conversion script
Id: cif_fix_enum 1527 2010-12-29 10:47:43Z saulius 
;
_cod_original_sg_symbol_H-M P-1
_cod_database_code 7007383

loop_
_symmetry_equiv_pos_as_xyz
'x, y, z'
'-x, -y, -z'

loop_
_atom_site_label
_atom_site_type_symbol
_atom_site_fract_x
_atom_site_fract_y
_atom_site_fract_z
_atom_site_U_iso_or_equiv
_atom_site_adp_type
_atom_site_occupancy
_atom_site_symmetry_multiplicity
_atom_site_calc_flag
_atom_site_refinement_flags
_atom_site_disorder_assembly
_atom_site_disorder_group
C1 C 0.6979(9) 0.2409(6) 0.4761(4) 0.0176(10) Uani 1 1 d . . .
C2 C 0.5789(8) 0.0723(6) 0.3801(4) 0.0169(10) Uani 1 1 d . . .
C3 C 0.4545(9) 0.4301(7) 0.2481(4) 0.0211(11) Uani 1 1 d . . .
H3A H 0.6124 0.4579 0.2864 0.025 Uiso 1 1 calc R . .
H3B H 0.4412 0.5375 0.2338 0.025 Uiso 1 1 calc R . .
C4 C 0.4048(9) 0.2873(7) 0.1393(4) 0.0205(11) Uani 1 1 d . . .
H4A H 0.4251 0.1824 0.1565 0.025 Uiso 1 1 calc R . .
C5 C 0.1589(9) 0.2343(7) 0.0814(5) 0.0235(11) Uani 1 1 d . . .
H5A H 0.1283 0.1383 0.0129 0.028 Uiso 1 1 calc R . .
H5B H 0.1339 0.3348 0.0617 0.028 Uiso 1 1 calc R . .
C6 C -0.0046(9) 0.1742(7) 0.1577(4) 0.0227(11) Uani 1 1 d . . .
H6A H -0.1644 0.1436 0.1208 0.027 Uiso 1 1 calc R . .
H6B H 0.0128 0.0684 0.1728 0.027 Uiso 1 1 calc R . .
C7 C 0.0448(9) 0.3158(7) 0.2643(5) 0.0241(11) Uani 1 1 d . . .
H7A H 0.0154 0.4183 0.2498 0.029 Uiso 1 1 calc R . .
H7B H -0.0582 0.2733 0.3134 0.029 Uiso 1 1 calc R . .
C8 C 0.5757(9) 0.3454(7) 0.0678(5) 0.0231(11) Uani 1 1 d . . .
H4C H 0.630(13) 0.247(10) -0.060(6) 0.04(2) Uiso 1 1 d . . .
N1 N 0.2872(8) 0.3685(6) 0.3192(4) 0.0219(9) Uani 1 1 d . . .
H1A H 0.3101 0.2749 0.3374 0.026 Uiso 1 1 calc R . .
H1B H 0.3146 0.4567 0.3834 0.026 Uiso 1 1 calc R . .
O1 O 0.6121(6) 0.3555(5) 0.4858(3) 0.0227(8) Uani 1 1 d . . .
O2 O 0.4066(6) 0.0629(5) 0.3209(3) 0.0228(8) Uani 1 1 d . . .
O3 O 0.7278(7) 0.4847(5) 0.0938(4) 0.0345(10) Uani 1 1 d . . .
O4 O 0.5379(8) 0.2225(6) -0.0253(4) 0.0339(10) Uani 1 1 d . . .
O5 O 0.8220(8) 0.2763(7) 0.8397(4) 0.0378(11) Uani 1 1 d . . .
S1 S 0.9433(2) 0.26195(16) 0.55879(12) 0.0228(3) Uani 1 1 d . . .
S2 S 0.6947(2) -0.09026(16) 0.35861(12) 0.0236(3) Uani 1 1 d . . .
Pt1 Pt 1.0000 0.0000 0.5000 0.01733(10) Uani 1 2 d S . .
H5C H 0.815(16) 0.186(12) 0.824(8) 0.06(3) Uiso 1 1 d . . .
H5D H 1.00(2) 0.347(15) 0.871(10) 0.12(4) Uiso 1 1 d . . .

loop_
_atom_site_aniso_label
_atom_site_aniso_U_11
_atom_site_aniso_U_22
_atom_site_aniso_U_33
_atom_site_aniso_U_23
_atom_site_aniso_U_13
_atom_site_aniso_U_12
C1 0.021(3) 0.019(2) 0.015(3) 0.007(2) 0.007(2) 0.008(2)
C2 0.019(2) 0.013(2) 0.019(3) 0.006(2) 0.004(2) 0.0048(18)
C3 0.020(3) 0.022(3) 0.015(3) 0.001(2) 0.000(2) 0.004(2)
C4 0.021(3) 0.017(2) 0.019(3) 0.001(2) 0.004(2) 0.004(2)
C5 0.022(3) 0.026(3) 0.019(3) 0.004(2) 0.003(2) 0.004(2)
C6 0.018(3) 0.027(3) 0.019(3) 0.003(2) 0.003(2) 0.005(2)
C7 0.023(3) 0.025(3) 0.025(3) 0.007(2) 0.005(2) 0.010(2)
C8 0.023(3) 0.025(3) 0.021(3) 0.005(2) 0.006(2) 0.009(2)
N1 0.028(2) 0.024(2) 0.013(2) 0.0024(18) 0.0019(19) 0.0111(19)
O1 0.028(2) 0.0209(18) 0.020(2) 0.0018(15) 0.0031(16) 0.0137(16)
O2 0.0223(19) 0.0209(18) 0.024(2) 0.0048(16) -0.0015(16) 0.0085(15)
O3 0.026(2) 0.030(2) 0.039(3) 0.0073(19) 0.0095(19) -0.0016(17)
O4 0.037(2) 0.033(2) 0.026(2) 0.0054(19) 0.015(2) 0.0031(19)
O5 0.032(3) 0.039(3) 0.027(3) -0.004(2) 0.010(2) 0.000(2)
S1 0.0222(6) 0.0183(6) 0.0237(7) -0.0018(5) -0.0034(6) 0.0098(5)
S2 0.0235(7) 0.0176(6) 0.0251(7) -0.0017(5) -0.0042(6) 0.0094(5)
Pt1 0.01702(15) 0.01599(15) 0.01795(17) 0.00242(11) 0.00202(11) 0.00656(10)

loop_
_atom_type_symbol
_atom_type_description
_atom_type_scat_dispersion_real
_atom_type_scat_dispersion_imag
_atom_type_scat_source
C C 0.0033 0.0016 'International Tables Vol C Tables 4.2.6.8 and 6.1.1.4'
H H 0.0000 0.0000 'International Tables Vol C Tables 4.2.6.8 and 6.1.1.4'
O O 0.0106 0.0060 'International Tables Vol C Tables 4.2.6.8 and 6.1.1.4'
S S 0.1246 0.1234 'International Tables Vol C Tables 4.2.6.8 and 6.1.1.4'
Pt Pt -1.7033 8.3905 'International Tables Vol C Tables 4.2.6.8 and 6.1.1.4'
N N 0.0061 0.0033 'International Tables Vol C Tables 4.2.6.8 and 6.1.1.4'

loop_
_geom_angle_atom_site_label_1
_geom_angle_atom_site_label_2
_geom_angle_atom_site_label_3
_geom_angle
_geom_angle_site_symmetry_1
_geom_angle_site_symmetry_3
_geom_angle_publ_flag
O1 C1 C2 116.7(4) . . ?
O1 C1 S1 123.8(4) . . ?
C2 C1 S1 119.5(4) . . ?
O2 C2 C1 117.9(4) . . ?
O2 C2 S2 122.8(4) . . ?
C1 C2 S2 119.3(4) . . ?
N1 C3 C4 109.6(4) . . ?
N1 C3 H3A 109.8 . . ?
C4 C3 H3A 109.8 . . ?
N1 C3 H3B 109.8 . . ?
C4 C3 H3B 109.8 . . ?
H3A C3 H3B 108.2 . . ?
C8 C4 C5 112.5(5) . . ?
C8 C4 C3 110.2(4) . . ?
C5 C4 C3 111.0(4) . . ?
C8 C4 H4A 107.6 . . ?
C5 C4 H4A 107.6 . . ?
C3 C4 H4A 107.6 . . ?
C4 C5 C6 109.6(4) . . ?
C4 C5 H5A 109.7 . . ?
C6 C5 H5A 109.7 . . ?
C4 C5 H5B 109.7 . . ?
C6 C5 H5B 109.7 . . ?
H5A C5 H5B 108.2 . . ?
C7 C6 C5 110.7(4) . . ?
C7 C6 H6A 109.5 . . ?
C5 C6 H6A 109.5 . . ?
C7 C6 H6B 109.5 . . ?
C5 C6 H6B 109.5 . . ?
H6A C6 H6B 108.1 . . ?
N1 C7 C6 110.4(4) . . ?
N1 C7 H7A 109.6 . . ?
C6 C7 H7A 109.6 . . ?
N1 C7 H7B 109.6 . . ?
C6 C7 H7B 109.6 . . ?
H7A C7 H7B 108.1 . . ?
O3 C8 O4 124.7(5) . . ?
O3 C8 C4 124.4(5) . . ?
O4 C8 C4 110.9(4) . . ?
C7 N1 C3 112.7(4) . . ?
C7 N1 H1A 109.1 . . ?
C3 N1 H1A 109.1 . . ?
C7 N1 H1B 109.1 . . ?
C3 N1 H1B 109.1 . . ?
H1A N1 H1B 107.8 . . ?
C8 O4 H4C 112(6) . . ?
H5C O5 H5D 104(9) . . ?
C1 S1 Pt1 105.70(18) . . ?
C2 S2 Pt1 105.81(18) . . ?
S1 Pt1 S1 180.0 . 2_756 ?
S1 Pt1 S2 89.38(5) . . ?
S1 Pt1 S2 90.62(5) 2_756 . ?
S1 Pt1 S2 90.62(5) . 2_756 ?
S1 Pt1 S2 89.38(5) 2_756 2_756 ?
S2 Pt1 S2 180.00(7) . 2_756 ?

loop_
_geom_bond_atom_site_label_1
_geom_bond_atom_site_label_2
_geom_bond_distance
_geom_bond_site_symmetry_2
_geom_bond_publ_flag
C1 O1 1.226(6) . ?
C1 C2 1.545(7) . ?
C1 S1 1.714(5) . ?
C2 O2 1.226(6) . ?
C2 S2 1.712(5) . ?
C3 N1 1.504(7) . ?
C3 C4 1.528(7) . ?
C3 H3A 0.9900 . ?
C3 H3B 0.9900 . ?
C4 C8 1.514(7) . ?
C4 C5 1.520(7) . ?
C4 H4A 1.0000 . ?
C5 C6 1.535(7) . ?
C5 H5A 0.9900 . ?
C5 H5B 0.9900 . ?
C6 C7 1.504(8) . ?
C6 H6A 0.9900 . ?
C6 H6B 0.9900 . ?
C7 N1 1.490(7) . ?
C7 H7A 0.9900 . ?
C7 H7B 0.9900 . ?
C8 O3 1.204(6) . ?
C8 O4 1.315(7) . ?
N1 H1A 0.9200 . ?
N1 H1B 0.9200 . ?
O4 H4C 0.77(8) . ?
O5 H5C 0.72(9) . ?
O5 H5D 1.07(13) . ?
S1 Pt1 2.2930(13) . ?
S2 Pt1 2.2934(14) . ?
Pt1 S1 2.2930(13) 2_756 ?
Pt1 S2 2.2934(14) 2_756 ?

loop_
_geom_torsion_atom_site_label_1
_geom_torsion_atom_site_label_2
_geom_torsion_atom_site_label_3
_geom_torsion_atom_site_label_4
_geom_torsion
_geom_torsion_site_symmetry_1
_geom_torsion_site_symmetry_2
_geom_torsion_site_symmetry_3
_geom_torsion_site_symmetry_4
_geom_torsion_publ_flag
O1 C1 C2 O2 -0.7(7) . . . . ?
S1 C1 C2 O2 -178.4(4) . . . . ?
O1 C1 C2 S2 177.8(4) . . . . ?
S1 C1 C2 S2 0.2(6) . . . . ?
N1 C3 C4 C8 -178.5(4) . . . . ?
N1 C3 C4 C5 56.2(6) . . . . ?
C8 C4 C5 C6 179.1(4) . . . . ?
C3 C4 C5 C6 -56.9(6) . . . . ?
C4 C5 C6 C7 57.3(6) . . . . ?
C5 C6 C7 N1 -57.1(6) . . . . ?
C5 C4 C8 O3 124.2(6) . . . . ?
C3 C4 C8 O3 -0.2(8) . . . . ?
C5 C4 C8 O4 -56.8(6) . . . . ?
C3 C4 C8 O4 178.8(5) . . . . ?
C6 C7 N1 C3 57.6(6) . . . . ?
C4 C3 N1 C7 -56.6(6) . . . . ?
O1 C1 S1 Pt1 178.2(4) . . . . ?
C2 C1 S1 Pt1 -4.3(4) . . . . ?
O2 C2 S2 Pt1 -177.4(4) . . . . ?
C1 C2 S2 Pt1 4.1(4) . . . . ?
C1 S1 Pt1 S2 5.23(18) . . . . ?
C1 S1 Pt1 S2 -174.77(18) . . . 2_756 ?
C2 S2 Pt1 S1 -5.17(18) . . . . ?
C2 S2 Pt1 S1 174.83(18) . . . 2_756 ?
